data_2231729
loop_
_publ_author_name
'Lush, Shie Fu'
'Shen, Fwu Ming'

_publ_section_title
;
 Poly[[tetraaquabis(\m~3~-pyridine-2,6-dicarboxylato)(\m~2~-pyridine-2,6-dicarboxylato)dilanthanum(III)]
 dihydrate]
;
_journal_coeditor_code XU5269
_journal_issue 9
_journal_name_full 'Acta Crystallographica Section E'
_journal_page_first m1195
_journal_page_last m1196
_journal_paper_doi 10.1107/S1600536811030807
_journal_volume 67
_journal_year 2011
_chemical_formula_iupac '[La2 (C7 H3 N O4)3 (H2 O)4], 2H2 O'
_chemical_formula_moiety 'C21 H17 La2 N3 O16, 2(H2 O)'
_chemical_formula_sum 'C21 H21 La2 N3 O18'
_chemical_formula_weight 881.23
_chemical_name_systematic
;
Poly[[tetraaquabis(\m~3~-pyridine-2,6-dicarboxylato)(\m~2~-pyridine-
2,6-dicarboxylato)dilanthanum(III)] dihydrate]
;
_space_group_IT_number 2
_symmetry_cell_setting triclinic
_symmetry_space_group_name_Hall '-P 1'
_symmetry_space_group_name_H-M 'P -1'
_atom_sites_solution_hydrogens geom
_atom_sites_solution_primary direct
_atom_sites_solution_secondary difmap
_cell_angle_alpha 77.9150(10)
_cell_angle_beta 76.7020(10)
_cell_angle_gamma 86.0490(10)
_cell_formula_units_Z 2
_cell_length_a 10.4910(2)
_cell_length_b 10.9197(2)
_cell_length_c 13.0850(3)
_cell_measurement_reflns_used 11712
_cell_measurement_temperature 293
_cell_measurement_theta_max 25.35
_cell_measurement_theta_min 2.04
_cell_volume 1426.14(5)
_computing_cell_refinement 'SCALEPACK (Otwinowski & Minor, 1997)'
_computing_data_collection 'COLLECT (Nonius, 2000)'
_computing_data_reduction 'DENZO and SCALEPACK (Otwinowski & Minor, 1997)'
_computing_molecular_graphics 'PLATON (Spek, 2009)'
_computing_publication_material 'PLATON (Spek, 2009)'
_computing_structure_refinement 'SHELXL97 (Sheldrick, 2008)'
_computing_structure_solution 'SHELXS97 (Sheldrick, 2008)'
_diffrn_ambient_temperature 293
_diffrn_detector_area_resol_mean 9
_diffrn_measured_fraction_theta_full 0.987
_diffrn_measured_fraction_theta_max 0.987
_diffrn_measurement_device_type 'Nonius KappaCCD'
_diffrn_measurement_method \w/2\q
_diffrn_radiation_monochromator graphite
_diffrn_radiation_source 'fine-focus sealed tube'
_diffrn_radiation_type MoK\a
_diffrn_radiation_wavelength 0.71073
_diffrn_reflns_av_R_equivalents 0.0591
_diffrn_reflns_av_sigmaI/netI 0.0535
_diffrn_reflns_limit_h_max 11
_diffrn_reflns_limit_h_min -12
_diffrn_reflns_limit_k_max 12
_diffrn_reflns_limit_k_min -12
_diffrn_reflns_limit_l_max 15
_diffrn_reflns_limit_l_min -14
_diffrn_reflns_number 10097
_diffrn_reflns_theta_full 24.15
_diffrn_reflns_theta_max 24.15
_diffrn_reflns_theta_min 2.75
_exptl_absorpt_coefficient_mu 3.043
_exptl_absorpt_correction_T_max 0.699
_exptl_absorpt_correction_T_min 0.592
_exptl_absorpt_correction_type multi-scan
_exptl_absorpt_process_details '(SCALEPACK; Otwinowski & Minor, 1997)'
_exptl_crystal_colour colorless
_exptl_crystal_density_diffrn 2.052
_exptl_crystal_density_method 'Not Measured'
_exptl_crystal_description prism
_exptl_crystal_F_000 852
_exptl_crystal_size_max 0.17
_exptl_crystal_size_mid 0.13
_exptl_crystal_size_min 0.11
_refine_diff_density_max 3.356
_refine_diff_density_min -1.057
_refine_ls_extinction_coef 0.0024(7)
_refine_ls_extinction_expression Fc*=KFc[1+0.001Fc^2^\l^3^/sin(2\q)]^-1/4^
_refine_ls_extinction_method 'SHELXL97 (Sheldrick, 2008)'
_refine_ls_goodness_of_fit_ref 1.033
_refine_ls_hydrogen_treatment constr
_refine_ls_matrix_type full
_refine_ls_number_parameters 398
_refine_ls_number_reflns 4496
_refine_ls_number_restraints 0
_refine_ls_restrained_S_all 1.033
_refine_ls_R_factor_all 0.0523
_refine_ls_R_factor_gt 0.0453
_refine_ls_shift/su_max 0.001
_refine_ls_shift/su_mean 0.000
_refine_ls_structure_factor_coef Fsqd
_refine_ls_weighting_details 'calc w=1/[\s^2^(Fo^2^)+(0.0734P)^2^+6.7391P] where P=(Fo^2^+2Fc^2^)/3'
_refine_ls_weighting_scheme calc
_refine_ls_wR_factor_gt 0.1218
_refine_ls_wR_factor_ref 0.1260
_reflns_number_gt 4014
_reflns_number_total 4496
_reflns_threshold_expression I>2\s(I)
_cod_data_source_file xu5269.cif
_cod_data_source_block I
_cod_database_code 2231729
_cod_database_fobs_code 2231729

loop_
_symmetry_equiv_pos_site_id
_symmetry_equiv_pos_as_xyz
1 x,y,z
2 -x,-y,-z

loop_
_atom_site_aniso_label
_atom_site_aniso_U_11
_atom_site_aniso_U_22
_atom_site_aniso_U_33
_atom_site_aniso_U_12
_atom_site_aniso_U_13
_atom_site_aniso_U_23
La1 0.0260(3) 0.0196(2) 0.0178(3) 0.0006(2) -0.0064(2) -0.0041(2)
La2 0.0369(3) 0.0184(3) 0.0199(3) -0.0007(2) -0.0063(2) -0.0032(2)
O1 0.033(3) 0.031(3) 0.037(3) -0.008(2) -0.018(2) 0.007(2)
O2 0.040(3) 0.046(3) 0.047(4) -0.008(3) -0.002(3) 0.017(3)
O3 0.027(2) 0.028(3) 0.026(3) 0.001(2) -0.0075(19) -0.003(2)
O4 0.037(3) 0.037(3) 0.037(3) 0.010(2) -0.008(2) 0.008(2)
O5 0.074(4) 0.021(3) 0.044(3) -0.005(3) -0.021(3) 0.003(2)
O6 0.046(3) 0.024(3) 0.031(3) -0.001(2) -0.017(2) -0.002(2)
O7 0.051(3) 0.033(3) 0.028(3) -0.004(2) -0.012(2) -0.013(2)
O8 0.046(3) 0.028(3) 0.028(3) 0.006(2) -0.018(2) -0.011(2)
O9 0.060(4) 0.046(4) 0.148(8) -0.008(3) -0.043(5) -0.022(4)
O10 0.044(3) 0.030(3) 0.049(3) -0.001(2) -0.012(3) -0.017(2)
O11 0.029(2) 0.029(3) 0.022(2) -0.001(2) -0.005(2) -0.009(2)
O12 0.046(3) 0.040(3) 0.030(3) 0.003(2) -0.020(2) -0.004(2)
O13 0.058(3) 0.047(3) 0.024(3) -0.025(3) -0.012(2) -0.001(2)
O14 0.049(3) 0.041(3) 0.037(3) -0.001(3) 0.008(3) -0.012(3)
O15 0.097(5) 0.028(3) 0.026(3) -0.013(3) -0.002(3) -0.007(2)
O16 0.087(5) 0.043(3) 0.040(3) 0.023(3) -0.030(3) -0.021(3)
N1 0.029(3) 0.026(3) 0.026(3) -0.001(2) -0.004(2) -0.004(2)
N2 0.030(3) 0.021(3) 0.021(3) 0.001(2) -0.007(2) -0.006(2)
N3 0.038(3) 0.024(3) 0.027(3) 0.005(3) -0.009(3) -0.007(3)
C1 0.044(4) 0.023(4) 0.024(4) 0.004(3) -0.004(3) -0.001(3)
C2 0.026(3) 0.027(4) 0.035(4) -0.001(3) -0.003(3) 0.000(3)
C3 0.035(4) 0.046(5) 0.057(6) -0.005(4) -0.012(4) 0.013(4)
C4 0.022(4) 0.073(6) 0.078(7) -0.013(4) -0.020(4) 0.022(5)
C5 0.035(4) 0.054(5) 0.048(5) 0.006(4) -0.015(4) 0.010(4)
C6 0.029(4) 0.025(4) 0.032(4) 0.006(3) -0.009(3) -0.001(3)
C7 0.035(4) 0.025(4) 0.024(4) 0.004(3) -0.011(3) -0.002(3)
C8 0.041(4) 0.028(4) 0.025(4) -0.010(3) -0.003(3) -0.011(3)
C9 0.032(4) 0.028(4) 0.027(4) 0.001(3) -0.001(3) -0.010(3)
C10 0.061(5) 0.025(4) 0.037(4) 0.007(4) -0.012(4) -0.010(3)
C11 0.092(7) 0.025(4) 0.060(6) 0.025(4) -0.033(5) -0.016(4)
C12 0.060(5) 0.034(4) 0.043(5) 0.016(4) -0.024(4) -0.005(4)
C13 0.032(4) 0.030(4) 0.025(4) 0.004(3) -0.007(3) -0.008(3)
C14 0.023(3) 0.026(4) 0.021(3) 0.002(3) -0.006(3) -0.003(3)
C15 0.045(4) 0.024(4) 0.021(4) -0.001(3) -0.003(3) -0.006(3)
C16 0.036(4) 0.034(4) 0.032(4) 0.005(3) -0.006(3) -0.008(3)
C17 0.057(5) 0.030(4) 0.055(5) 0.011(4) -0.024(4) -0.004(4)
C18 0.051(5) 0.047(5) 0.083(7) 0.014(4) -0.038(5) -0.014(5)
C19 0.044(5) 0.047(5) 0.064(6) 0.001(4) -0.022(4) -0.016(4)
C20 0.041(4) 0.039(4) 0.035(4) 0.003(3) -0.011(3) -0.012(4)
C21 0.041(4) 0.039(4) 0.053(5) -0.009(4) -0.010(4) -0.014(4)
O17 0.079(7) 0.110(9) 0.37(2) 0.004(6) 0.030(10) -0.030(12)
O18 0.26(2) 0.29(2) 0.244(18) -0.205(18) -0.175(17) 0.126(17)

loop_
_atom_site_type_symbol
_atom_site_label
_atom_site_fract_x
_atom_site_fract_y
_atom_site_fract_z
_atom_site_U_iso_or_equiv
_atom_site_thermal_displace_type
_atom_site_calc_flag
_atom_site_refinement_flags
_atom_site_occupancy
La La1 0.44785(3) -0.02327(3) 0.35019(3) 0.0209(2) Uani . . 1.000
La La2 0.41829(4) 0.30745(3) 0.02503(3) 0.0252(2) Uani . . 1.000
O O1 0.3054(5) -0.1677(5) 0.5004(4) 0.0337(17) Uani . . 1.000
O O2 0.1185(5) -0.2630(5) 0.5862(5) 0.0492(19) Uani . . 1.000
O O3 0.3593(4) 0.1173(4) 0.1926(4) 0.0272(16) Uani . . 1.000
O O4 0.1922(5) 0.2287(5) 0.1428(4) 0.0399(17) Uani . . 1.000
O O5 0.6510(6) 0.2726(5) 0.1081(5) 0.0463(19) Uani . . 1.000
O O6 0.6152(5) 0.4494(4) 0.0013(4) 0.0328(17) Uani . . 1.000
O O7 0.5246(5) 0.3575(5) -0.1722(4) 0.0356(17) Uani . . 1.000
O O8 0.5833(5) 0.1871(4) -0.2427(4) 0.0319(17) Uani . . 1.000
O O9 0.9032(7) 0.8529(6) 0.0852(8) 0.081(3) Uani . . 1.000
O O10 0.7051(5) 0.8128(5) 0.0666(4) 0.0393(17) Uani . . 1.000
O O11 0.3996(4) 0.0804(4) -0.4828(4) 0.0262(14) Uani . . 1.000
O O12 0.3094(5) 0.2114(5) -0.6006(4) 0.0374(17) Uani . . 1.000
O O13 0.5983(5) 0.1647(5) 0.3240(4) 0.0423(17) Uani . . 1.000
O O14 0.6366(5) -0.0113(5) 0.1893(4) 0.0446(17) Uani . . 1.000
O O15 0.3833(7) 0.3857(5) 0.2021(4) 0.051(2) Uani . . 1.000
O O16 0.5634(7) 0.1192(5) -0.0243(5) 0.053(2) Uani . . 1.000
N N1 0.1958(5) -0.0293(5) 0.3519(4) 0.0275(17) Uani . . 1.000
N N2 0.4329(5) 0.2539(5) -0.3812(4) 0.0236(17) Uani . . 1.000
N N3 0.7679(6) 0.5744(5) 0.0726(5) 0.0294(17) Uani . . 1.000
C C1 0.1846(7) -0.1889(7) 0.5121(6) 0.032(2) Uani . . 1.000
C C2 0.1188(7) -0.1139(6) 0.4260(6) 0.031(2) Uani . . 1.000
C C3 -0.0104(8) -0.1294(8) 0.4229(7) 0.049(3) Uani . . 1.000
C C4 -0.0596(8) -0.0556(10) 0.3409(8) 0.061(3) Uani . . 1.000
C C5 0.0167(8) 0.0337(9) 0.2682(7) 0.048(3) Uani . . 1.000
C C6 0.1450(7) 0.0440(7) 0.2754(6) 0.029(2) Uani . . 1.000
C C7 0.2362(7) 0.1378(6) 0.1992(5) 0.028(2) Uani . . 1.000
C C8 0.5249(7) 0.2914(7) -0.2401(6) 0.031(2) Uani . . 1.000
C C9 0.4483(7) 0.3385(7) -0.3250(6) 0.029(2) Uani . . 1.000
C C10 0.3945(8) 0.4592(7) -0.3418(6) 0.041(3) Uani . . 1.000
C C11 0.3248(10) 0.4928(8) -0.4212(8) 0.057(3) Uani . . 1.000
C C12 0.3085(9) 0.4063(7) -0.4800(7) 0.045(3) Uani . . 1.000
C C13 0.3647(7) 0.2886(7) -0.4586(6) 0.029(2) Uani . . 1.000
C C14 0.3545(6) 0.1889(6) -0.5189(5) 0.0235(19) Uani . . 1.000
C C15 0.6790(7) 0.3836(6) 0.0665(5) 0.031(2) Uani . . 1.000
C C16 0.7822(7) 0.4492(7) 0.0935(6) 0.034(2) Uani . . 1.000
C C17 0.8816(8) 0.3878(8) 0.1402(7) 0.047(3) Uani . . 1.000
C C18 0.9714(9) 0.4597(9) 0.1617(9) 0.057(3) Uani . . 1.000
C C19 0.9565(8) 0.5869(8) 0.1416(8) 0.049(3) Uani . . 1.000
C C20 0.8519(8) 0.6423(7) 0.0988(6) 0.037(2) Uani . . 1.000
C C21 0.8212(8) 0.7801(8) 0.0811(7) 0.043(3) Uani . . 1.000
O O17 0.1654(11) 0.9097(12) 0.0235(15) 0.203(8) Uani . . 1.000
O O18 0.0497(18) 0.4499(17) 0.4043(14) 0.262(11) Uani . . 1.000
H H3 -0.06240 -0.18810 0.47480 0.0590 Uiso calc R 1.000
H H4 -0.14450 -0.06660 0.33500 0.0730 Uiso calc R 1.000
H H5 -0.01690 0.08680 0.21480 0.0570 Uiso calc R 1.000
H H10 0.40520 0.51580 -0.30040 0.0490 Uiso calc R 1.000
H H11 0.28900 0.57330 -0.43500 0.0680 Uiso calc R 1.000
H H12 0.26060 0.42700 -0.53310 0.0530 Uiso calc R 1.000
H H13A 0.60750 0.22650 0.27140 0.0510 Uiso . R 1.000
H H13B 0.63440 0.18290 0.37070 0.0510 Uiso . R 1.000
H H14A 0.67250 0.07070 0.18120 0.0670 Uiso . R 1.000
H H14B 0.70090 -0.05880 0.17820 0.0670 Uiso . R 1.000
H H15A 0.38940 0.46430 0.19540 0.0620 Uiso . R 1.000
H H15B 0.32620 0.35990 0.25900 0.0620 Uiso . R 1.000
H H16A 0.55550 0.09510 -0.08010 0.0640 Uiso . R 1.000
H H16B 0.64370 0.13440 -0.03160 0.0640 Uiso . R 1.000
H H17 0.88720 0.30080 0.15640 0.0560 Uiso calc R 1.000
H H18 1.04150 0.42180 0.18960 0.0690 Uiso calc R 1.000
H H19 1.01600 0.63630 0.15650 0.0590 Uiso calc R 1.000
H H17A 0.15910 0.98620 0.01620 0.3010 Uiso . R 1.000
H H17B 0.12280 0.88870 -0.01490 0.3010 Uiso . R 1.000
H H18A 0.00000 0.44490 0.36500 0.3970 Uiso . R 1.000
H H18B 0.01520 0.40770 0.46880 0.3970 Uiso . R 1.000

loop_
_atom_type_symbol
_atom_type_description
_atom_type_scat_dispersion_real
_atom_type_scat_dispersion_imag
_atom_type_scat_source
O O 0.0106 0.0060 'International Tables Vol C Tables 4.2.6.8 and 6.1.1.4'
N N 0.0061 0.0033 'International Tables Vol C Tables 4.2.6.8 and 6.1.1.4'
La La -0.2871 2.4523 'International Tables Vol C Tables 4.2.6.8 and 6.1.1.4'
H H 0.0000 0.0000 'International Tables Vol C Tables 4.2.6.8 and 6.1.1.4'
C C 0.0033 0.0016 'International Tables Vol C Tables 4.2.6.8 and 6.1.1.4'

loop_
_geom_angle_atom_site_label_1
_geom_angle_atom_site_label_2
_geom_angle_atom_site_label_3
_geom_angle_site_symmetry_1
_geom_angle_site_symmetry_3
_geom_angle
_geom_angle_publ_flag
O1 La1 O3 . . 122.79(16) no
O1 La1 O13 . . 138.55(16) no
O1 La1 O14 . . 144.85(18) no
O1 La1 N1 . . 61.51(17) no
O1 La1 O11 . 1_556 72.38(16) no
O1 La1 O8 . 2_655 82.61(17) no
O1 La1 O11 . 2_655 79.37(16) no
O1 La1 N2 . 2_655 70.50(17) no
O3 La1 O13 . . 83.61(15) no
O3 La1 O14 . . 75.24(16) no
O3 La1 N1 . . 61.30(15) no
O3 La1 O11 . 1_556 111.02(14) no
O3 La1 O8 . 2_655 78.74(15) no
O3 La1 O11 . 2_655 155.18(14) no
O3 La1 N2 . 2_655 134.90(15) no
O13 La1 O14 . . 66.84(17) no
O13 La1 N1 . . 130.64(17) no
O11 La1 O13 1_556 . 68.07(15) no
O8 La1 O13 2_655 . 137.30(16) no
O11 La1 O13 2_655 . 71.66(15) no
O13 La1 N2 . 2_655 115.33(17) no
O14 La1 N1 . . 126.86(16) no
O11 La1 O14 1_556 . 133.32(16) no
O8 La1 O14 2_655 . 71.15(17) no
O11 La1 O14 2_655 . 92.63(16) no
O14 La1 N2 . 2_655 76.04(16) no
O11 La1 N1 1_556 . 92.06(15) no
O8 La1 N1 2_655 . 71.66(17) no
O11 La1 N1 2_655 . 138.66(15) no
N1 La1 N2 . 2_655 114.03(17) no
O8 La1 O11 2_655 1_556 154.60(15) no
O11 La1 O11 1_556 2_655 61.97(14) no
O11 La1 N2 1_556 2_655 114.01(15) no
O8 La1 O11 2_655 2_655 118.28(15) no
O8 La1 N2 2_655 2_655 59.34(16) no
O11 La1 N2 2_655 2_655 58.97(15) no
O3 La2 O4 . . 49.45(15) no
O3 La2 O5 . . 76.72(15) no
O3 La2 O6 . . 121.38(15) no
O3 La2 O7 . . 142.63(16) no
O3 La2 O15 . . 69.42(16) no
O3 La2 O16 . . 73.31(17) no
O3 La2 O6 . 2_665 134.20(15) no
O3 La2 O10 . 2_665 85.13(15) no
O3 La2 N3 . 2_665 121.02(16) no
O4 La2 O5 . . 121.66(17) no
O4 La2 O6 . . 146.54(16) no
O4 La2 O7 . . 136.93(17) no
O4 La2 O15 . . 72.17(19) no
O4 La2 O16 . . 109.57(19) no
O4 La2 O6 . 2_665 101.96(17) no
O4 La2 O10 . 2_665 66.56(16) no
O4 La2 N3 . 2_665 72.45(18) no
O5 La2 O6 . . 47.20(16) no
O5 La2 O7 . . 98.49(18) no
O5 La2 O15 . . 68.8(2) no
O5 La2 O16 . . 65.89(19) no
O5 La2 O6 . 2_665 101.06(16) no
O5 La2 O10 . 2_665 137.38(17) no
O5 La2 N3 . 2_665 159.07(17) no
O6 La2 O7 . . 72.46(17) no
O6 La2 O15 . . 74.76(19) no
O6 La2 O16 . . 93.97(19) no
O6 La2 O6 . 2_665 59.73(16) no
O6 La2 O10 . 2_665 145.86(16) no
O6 La2 N3 . 2_665 112.19(17) no
O7 La2 O15 . . 143.95(18) no
O7 La2 O16 . . 71.09(19) no
O6 La2 O7 2_665 . 83.17(17) no
O7 La2 O10 . 2_665 73.54(17) no
O7 La2 N3 . 2_665 74.28(18) no
O15 La2 O16 . . 126.2(2) no
O6 La2 O15 2_665 . 67.46(16) no
O10 La2 O15 2_665 . 138.7(2) no
O15 La2 N3 . 2_665 105.3(2) no
O6 La2 O16 2_665 . 148.18(19) no
O10 La2 O16 2_665 . 72.1(2) no
O16 La2 N3 . 2_665 127.1(2) no
O6 La2 O10 2_665 2_665 118.78(17) no
O6 La2 N3 2_665 2_665 59.01(17) no
O10 La2 N3 2_665 2_665 60.36(17) no
La1 O1 C1 . . 127.8(5) no
La1 O3 La2 . . 143.82(18) no
La1 O3 C7 . . 121.3(4) no
La2 O3 C7 . . 91.7(4) no
La2 O4 C7 . . 96.0(4) no
La2 O5 C15 . . 89.2(5) no
La2 O6 C15 . . 101.4(4) no
La2 O6 La2 . 2_665 120.3(2) no
La2 O6 C15 2_665 . 124.5(4) no
La2 O7 C8 . . 126.9(5) no
La1 O8 C8 2_655 . 127.8(5) no
La2 O10 C21 2_665 . 122.7(5) no
La1 O11 C14 1_554 . 102.4(4) no
La1 O11 C14 2_655 . 128.0(4) no
La1 O11 La1 1_554 2_655 118.03(17) no
H13A O13 H13B . . 108.00 no
La1 O13 H13A . . 125.00 no
La1 O13 H13B . . 126.00 no
H14A O14 H14B . . 105.00 no
La1 O14 H14A . . 104.00 no
La1 O14 H14B . . 130.00 no
H15A O15 H15B . . 108.00 no
La2 O15 H15A . . 115.00 no
La2 O15 H15B . . 126.00 no
H16A O16 H16B . . 108.00 no
La2 O16 H16A . . 117.00 no
La2 O16 H16B . . 110.00 no
H17A O17 H17B . . 108.00 no
H18A O18 H18B . . 108.00 no
La1 N1 C6 . . 121.0(4) no
C2 N1 C6 . . 118.9(6) no
La1 N1 C2 . . 120.0(4) no
La1 N2 C13 2_655 . 121.0(4) no
La1 N2 C9 2_655 . 120.7(4) no
C9 N2 C13 . . 118.1(6) no
La2 N3 C20 2_665 . 119.1(5) no
C16 N3 C20 . . 118.4(7) no
La2 N3 C16 2_665 . 122.5(5) no
O2 C1 C2 . . 118.6(7) no
O1 C1 O2 . . 125.8(7) no
O1 C1 C2 . . 115.7(6) no
N1 C2 C1 . . 114.6(6) no
N1 C2 C3 . . 121.8(7) no
C1 C2 C3 . . 123.5(7) no
C2 C3 C4 . . 118.3(8) no
C3 C4 C5 . . 119.9(8) no
C4 C5 C6 . . 118.9(8) no
C5 C6 C7 . . 122.8(7) no
N1 C6 C5 . . 122.1(7) no
N1 C6 C7 . . 115.1(6) no
O3 C7 O4 . . 122.5(6) no
O4 C7 C6 . . 120.0(7) no
O3 C7 C6 . . 117.5(6) no
O8 C8 C9 . . 116.5(7) no
O7 C8 O8 . . 125.4(7) no
O7 C8 C9 . . 118.1(7) no
N2 C9 C10 . . 122.6(7) no
N2 C9 C8 . . 114.5(6) no
C8 C9 C10 . . 122.9(7) no
C9 C10 C11 . . 118.4(7) no
C10 C11 C12 . . 119.6(8) no
C11 C12 C13 . . 118.7(8) no
C12 C13 C14 . . 122.8(7) no
N2 C13 C14 . . 114.6(6) no
N2 C13 C12 . . 122.7(7) no
O11 C14 C13 . . 115.7(6) no
O11 C14 O12 . . 122.5(6) no
O12 C14 C13 . . 121.8(6) no
O5 C15 O6 . . 121.2(7) no
O5 C15 C16 . . 122.6(7) no
O6 C15 C16 . . 116.1(6) no
C15 C16 C17 . . 123.7(7) no
N3 C16 C17 . . 122.7(7) no
N3 C16 C15 . . 113.5(6) no
C16 C17 C18 . . 118.1(8) no
C17 C18 C19 . . 119.4(9) no
C18 C19 C20 . . 119.7(8) no
C19 C20 C21 . . 123.9(8) no
N3 C20 C21 . . 114.5(7) no
N3 C20 C19 . . 121.7(7) no
O9 C21 C20 . . 119.5(8) no
O9 C21 O10 . . 124.6(8) no
O10 C21 C20 . . 115.8(7) no
C2 C3 H3 . . 121.00 no
C4 C3 H3 . . 121.00 no
C3 C4 H4 . . 120.00 no
C5 C4 H4 . . 120.00 no
C4 C5 H5 . . 121.00 no
C6 C5 H5 . . 120.00 no
C11 C10 H10 . . 121.00 no
C9 C10 H10 . . 121.00 no
C10 C11 H11 . . 120.00 no
C12 C11 H11 . . 120.00 no
C11 C12 H12 . . 121.00 no
C13 C12 H12 . . 121.00 no
C18 C17 H17 . . 121.00 no
C16 C17 H17 . . 121.00 no
C17 C18 H18 . . 120.00 no
C19 C18 H18 . . 120.00 no
C20 C19 H19 . . 120.00 no
C18 C19 H19 . . 120.00 no

loop_
_geom_bond_atom_site_label_1
_geom_bond_atom_site_label_2
_geom_bond_site_symmetry_2
_geom_bond_distance
_geom_bond_publ_flag
La1 N1 . 2.644(5) yes
La1 N2 2_655 2.728(6) yes
La1 O1 . 2.502(5) yes
La1 O3 . 2.614(5) yes
La1 O8 2_655 2.575(5) yes
La1 O11 2_655 2.578(5) yes
La1 O11 1_556 2.600(5) yes
La1 O13 . 2.593(5) yes
La1 O14 . 2.525(5) yes
La2 N3 2_665 2.688(6) yes
La2 O3 . 2.674(5) yes
La2 O4 . 2.605(5) yes
La2 O5 . 2.865(6) yes
La2 O6 . 2.591(5) yes
La2 O6 2_665 2.615(5) yes
La2 O7 . 2.524(5) yes
La2 O10 2_665 2.539(5) yes
La2 O15 . 2.574(5) yes
La2 O16 . 2.575(6) yes
O1 C1 . 1.273(9) no
O2 C1 . 1.231(10) no
O3 C7 . 1.282(9) no
O4 C7 . 1.237(9) no
O5 C15 . 1.245(9) no
O6 C15 . 1.277(9) no
O7 C8 . 1.256(9) no
O8 C8 . 1.259(9) no
O9 C21 . 1.228(11) no
O10 C21 . 1.290(10) no
O11 C14 . 1.281(8) no
O12 C14 . 1.239(8) no
O13 H13B . 0.8500 no
O13 H13A . 0.8500 no
O14 H14A . 0.9700 no
O14 H14B . 0.8300 no
O15 H15B . 0.8500 no
O15 H15A . 0.8500 no
O16 H16A . 0.8500 no
O16 H16B . 0.8500 no
O17 H17A . 0.8200 no
O17 H17B . 0.8200 no
O18 H18A . 0.8200 no
O18 H18B . 0.8800 no
N1 C2 . 1.347(9) no
N1 C6 . 1.333(9) no
N2 C13 . 1.348(9) no
N2 C9 . 1.334(9) no
N3 C16 . 1.342(10) no
N3 C20 . 1.334(10) no
C1 C2 . 1.520(11) no
C2 C3 . 1.388(12) no
C3 C4 . 1.379(13) no
C4 C5 . 1.366(14) no
C5 C6 . 1.385(12) no
C6 C7 . 1.492(10) no
C8 C9 . 1.503(11) no
C9 C10 . 1.392(11) no
C10 C11 . 1.379(13) no
C11 C12 . 1.379(13) no
C12 C13 . 1.378(11) no
C13 C14 . 1.495(10) no
C15 C16 . 1.483(11) no
C16 C17 . 1.391(12) no
C17 C18 . 1.378(13) no
C18 C19 . 1.363(14) no
C19 C20 . 1.390(12) no
C20 C21 . 1.498(12) no
C3 H3 . 0.9300 no
C4 H4 . 0.9300 no
C5 H5 . 0.9300 no
C10 H10 . 0.9300 no
C11 H11 . 0.9300 no
C12 H12 . 0.9300 no
C17 H17 . 0.9300 no
C18 H18 . 0.9300 no
C19 H19 . 0.9300 no

loop_
_geom_hbond_atom_site_label_D
_geom_hbond_atom_site_label_H
_geom_hbond_atom_site_label_A
_geom_hbond_site_symmetry_A
_geom_hbond_distance_DH
_geom_hbond_distance_HA
_geom_hbond_distance_DA
_geom_hbond_angle_DHA
_geom_hbond_publ_flag
O13 H13A O5 . 0.85 2.04 2.766(8) 143 yes
O13 H13B O1 2_656 0.85 1.91 2.721(7) 160 yes
O14 H14A O5 . 0.97 2.23 3.062(8) 143 yes
O14 H14B O9 1_545 0.83 2.44 3.225(10) 160 yes
O14 H14B O10 1_545 0.83 2.22 2.712(8) 119 yes
O15 H15A O7 2_665 0.85 2.14 2.948(8) 160 yes
O15 H15B O12 1_556 0.85 2.16 2.849(7) 138 yes
O16 H16A O8 . 0.85 2.12 2.760(8) 132 yes
O16 H16B O17 2_665 0.85 2.05 2.843(15) 155 yes
O17 H17A O9 2_675 0.82 2.13 2.816(17) 141 yes
O17 H17B O9 1_455 0.82 2.39 2.758(15) 108 yes
O18 H18A O2 2_556 0.82 2.31 2.75(2) 114 yes
O18 H18B O18 2_566 0.88 2.46 2.89(3) 110 yes
C11 H11 O2 1_564 0.93 2.45 3.320(11) 155 yes
C12 H12 O18 1_554 0.93 2.51 3.36(2) 152 yes

loop_
_geom_torsion_atom_site_label_1
_geom_torsion_atom_site_label_2
_geom_torsion_atom_site_label_3
_geom_torsion_atom_site_label_4
_geom_torsion_site_symmetry_1
_geom_torsion_site_symmetry_3
_geom_torsion_site_symmetry_4
_geom_torsion
_geom_torsion_publ_flag
O3 La1 O1 C1 . . . 2.6(7) no
O13 La1 O1 C1 . . . 124.6(6) no
O14 La1 O1 C1 . . . -110.3(6) no
N1 La1 O1 C1 . . . 4.2(6) no
O11 La1 O1 C1 1_556 . . 106.7(6) no
O8 La1 O1 C1 2_655 . . -68.9(6) no
O11 La1 O1 C1 2_655 . . 170.4(6) no
N2 La1 O1 C1 2_655 . . -128.9(6) no
O1 La1 O3 La2 . . . 168.6(3) no
O1 La1 O3 C7 . . . 15.8(5) no
O13 La1 O3 La2 . . . 23.0(3) no
O13 La1 O3 C7 . . . -129.8(5) no
O14 La1 O3 La2 . . . -44.7(3) no
O14 La1 O3 C7 . . . 162.6(5) no
N1 La1 O3 La2 . . . 167.0(4) no
N1 La1 O3 C7 . . . 14.2(4) no
O11 La1 O3 La2 1_556 . . 86.5(3) no
O11 La1 O3 C7 1_556 . . -66.2(5) no
O8 La1 O3 La2 2_655 . . -117.9(3) no
O8 La1 O3 C7 2_655 . . 89.3(5) no
O11 La1 O3 La2 2_655 . . 18.2(6) no
O11 La1 O3 C7 2_655 . . -134.6(5) no
N2 La1 O3 La2 2_655 . . -96.7(3) no
N2 La1 O3 C7 2_655 . . 110.5(5) no
O1 La1 N1 C2 . . . -6.0(5) no
O1 La1 N1 C6 . . . 179.1(6) no
O3 La1 N1 C2 . . . 172.4(5) no
O3 La1 N1 C6 . . . -2.5(5) no
O13 La1 N1 C2 . . . -137.2(5) no
O13 La1 N1 C6 . . . 48.0(6) no
O14 La1 N1 C2 . . . 133.1(5) no
O14 La1 N1 C6 . . . -41.8(6) no
O11 La1 N1 C2 1_556 . . -74.7(5) no
O11 La1 N1 C6 1_556 . . 110.5(5) no
O8 La1 N1 C2 2_655 . . 85.5(5) no
O8 La1 N1 C6 2_655 . . -89.4(5) no
O11 La1 N1 C2 2_655 . . -26.8(6) no
O11 La1 N1 C6 2_655 . . 158.3(5) no
N2 La1 N1 C2 2_655 . . 42.9(5) no
N2 La1 N1 C6 2_655 . . -132.0(5) no
O1 La1 O11 C14 . 1_556 1_556 -126.6(4) no
O3 La1 O11 C14 . 1_556 1_556 -7.4(4) no
O13 La1 O11 C14 . 1_556 1_556 66.1(4) no
O14 La1 O11 C14 . 1_556 1_556 81.8(4) no
N1 La1 O11 C14 . 1_556 1_556 -67.4(4) no
O1 La1 O8 C8 . 2_655 2_655 -79.6(6) no
O3 La1 O8 C8 . 2_655 2_655 154.8(6) no
O13 La1 O8 C8 . 2_655 2_655 87.3(6) no
O14 La1 O8 C8 . 2_655 2_655 76.7(6) no
N1 La1 O8 C8 . 2_655 2_655 -141.9(6) no
O1 La1 O11 C14 . 2_655 2_655 61.0(5) no
O3 La1 O11 C14 . 2_655 2_655 -144.0(5) no
O13 La1 O11 C14 . 2_655 2_655 -149.1(5) no
O14 La1 O11 C14 . 2_655 2_655 -84.5(5) no
N1 La1 O11 C14 . 2_655 2_655 79.5(6) no
O1 La1 N2 C9 . 2_655 2_655 93.4(5) no
O1 La1 N2 C13 . 2_655 2_655 -81.9(5) no
O3 La1 N2 C9 . 2_655 2_655 -23.9(6) no
O3 La1 N2 C13 . 2_655 2_655 160.9(5) no
O13 La1 N2 C9 . 2_655 2_655 -131.2(5) no
O13 La1 N2 C13 . 2_655 2_655 53.5(5) no
O14 La1 N2 C9 . 2_655 2_655 -75.7(5) no
O14 La1 N2 C13 . 2_655 2_655 109.1(5) no
N1 La1 N2 C9 . 2_655 2_655 48.8(5) no
N1 La1 N2 C13 . 2_655 2_655 -126.5(5) no
O4 La2 O3 La1 . . . -154.0(4) no
O4 La2 O3 C7 . . . 3.0(4) no
O5 La2 O3 La1 . . . 1.7(3) no
O5 La2 O3 C7 . . . 158.7(4) no
O6 La2 O3 La1 . . . -14.2(4) no
O6 La2 O3 C7 . . . 142.8(4) no
O7 La2 O3 La1 . . . 88.4(4) no
O7 La2 O3 C7 . . . -114.7(4) no
O15 La2 O3 La1 . . . -70.3(3) no
O15 La2 O3 C7 . . . 86.7(4) no
O16 La2 O3 La1 . . . 70.2(3) no
O16 La2 O3 C7 . . . -132.8(4) no
O6 La2 O3 La1 2_665 . . -90.9(4) no
O6 La2 O3 C7 2_665 . . 66.1(4) no
O10 La2 O3 La1 2_665 . . 142.9(3) no
O10 La2 O3 C7 2_665 . . -60.1(4) no
N3 La2 O3 La1 2_665 . . -166.2(3) no
N3 La2 O3 C7 2_665 . . -9.2(4) no
O3 La2 O4 C7 . . . -3.1(4) no
O5 La2 O4 C7 . . . -31.1(5) no
O6 La2 O4 C7 . . . -90.1(5) no
O7 La2 O4 C7 . . . 125.0(4) no
O15 La2 O4 C7 . . . -80.9(4) no
O16 La2 O4 C7 . . . 42.1(4) no
O6 La2 O4 C7 2_665 . . -142.2(4) no
O10 La2 O4 C7 2_665 . . 101.4(4) no
N3 La2 O4 C7 2_665 . . 166.0(4) no
O3 La2 O5 C15 . . . -155.8(4) no
O4 La2 O5 C15 . . . -134.3(4) no
O6 La2 O5 C15 . . . 5.6(4) no
O7 La2 O5 C15 . . . 62.0(4) no
O15 La2 O5 C15 . . . -83.0(4) no
O16 La2 O5 C15 . . . 126.8(5) no
O6 La2 O5 C15 2_665 . . -22.7(4) no
O10 La2 O5 C15 2_665 . . 136.9(4) no
N3 La2 O5 C15 2_665 . . -5.9(8) no
O3 La2 O6 C15 . . . 15.8(4) no
O3 La2 O6 La2 . . 2_665 -126.1(2) no
O4 La2 O6 C15 . . . 78.5(5) no
O4 La2 O6 La2 . . 2_665 -63.4(4) no
O5 La2 O6 C15 . . . -5.5(4) no
O5 La2 O6 La2 . . 2_665 -147.5(3) no
O7 La2 O6 C15 . . . -125.8(4) no
O7 La2 O6 La2 . . 2_665 92.3(2) no
O15 La2 O6 C15 . . . 69.4(4) no
O15 La2 O6 La2 . . 2_665 -72.5(2) no
O16 La2 O6 C15 . . . -57.1(4) no
O16 La2 O6 La2 . . 2_665 161.0(2) no
O6 La2 O6 C15 2_665 . . 141.9(4) no
O6 La2 O6 La2 2_665 . 2_665 -0.02(18) no
O10 La2 O6 C15 2_665 . . -120.5(4) no
O10 La2 O6 La2 2_665 . 2_665 97.6(3) no
N3 La2 O6 C15 2_665 . . 170.0(4) no
N3 La2 O6 La2 2_665 . 2_665 28.1(3) no
O3 La2 O7 C8 . . . 33.0(7) no
O4 La2 O7 C8 . . . -47.3(7) no
O5 La2 O7 C8 . . . 112.3(6) no
O6 La2 O7 C8 . . . 152.1(6) no
O15 La2 O7 C8 . . . 177.6(6) no
O16 La2 O7 C8 . . . 51.5(6) no
O6 La2 O7 C8 2_665 . . -147.5(6) no
O10 La2 O7 C8 2_665 . . -24.8(6) no
N3 La2 O7 C8 2_665 . . -87.9(6) no
O3 La2 O6 La2 . 2_665 2_665 105.9(2) no
O3 La2 O6 C15 . 2_665 2_665 -121.3(5) no
O4 La2 O6 La2 . 2_665 2_665 149.7(2) no
O4 La2 O6 C15 . 2_665 2_665 -77.5(5) no
O5 La2 O6 La2 . 2_665 2_665 23.7(2) no
O5 La2 O6 C15 . 2_665 2_665 156.5(5) no
O6 La2 O6 La2 . 2_665 2_665 0.02(17) no
O6 La2 O6 C15 . 2_665 2_665 132.8(6) no
O7 La2 O6 La2 . 2_665 2_665 -73.7(2) no
O7 La2 O6 C15 . 2_665 2_665 59.1(5) no
O15 La2 O6 La2 . 2_665 2_665 85.0(3) no
O15 La2 O6 C15 . 2_665 2_665 -142.2(6) no
O16 La2 O6 La2 . 2_665 2_665 -38.0(5) no
O16 La2 O6 C15 . 2_665 2_665 94.8(6) no
O3 La2 O10 C21 . 2_665 2_665 104.9(6) no
O4 La2 O10 C21 . 2_665 2_665 57.3(6) no
O5 La2 O10 C21 . 2_665 2_665 169.2(5) no
O6 La2 O10 C21 . 2_665 2_665 -111.4(6) no
O7 La2 O10 C21 . 2_665 2_665 -106.1(6) no
O15 La2 O10 C21 . 2_665 2_665 54.0(7) no
O16 La2 O10 C21 . 2_665 2_665 178.9(6) no
O3 La2 N3 C16 . 2_665 2_665 130.4(5) no
O3 La2 N3 C20 . 2_665 2_665 -47.7(6) no
O4 La2 N3 C16 . 2_665 2_665 120.7(6) no
O4 La2 N3 C20 . 2_665 2_665 -57.4(5) no
O5 La2 N3 C16 . 2_665 2_665 -14.9(9) no
O5 La2 N3 C20 . 2_665 2_665 167.0(5) no
O6 La2 N3 C16 . 2_665 2_665 -24.0(6) no
O6 La2 N3 C20 . 2_665 2_665 157.9(5) no
O7 La2 N3 C16 . 2_665 2_665 -87.1(6) no
O7 La2 N3 C20 . 2_665 2_665 94.9(6) no
O15 La2 N3 C16 . 2_665 2_665 55.5(6) no
O15 La2 N3 C20 . 2_665 2_665 -122.6(5) no
O16 La2 N3 C16 . 2_665 2_665 -137.7(5) no
O16 La2 N3 C20 . 2_665 2_665 44.3(6) no
La1 O1 C1 O2 . . . 178.3(6) no
La1 O1 C1 C2 . . . -2.2(9) no
La1 O3 C7 O4 . . . 158.7(5) no
La1 O3 C7 C6 . . . -23.8(8) no
La2 O3 C7 O4 . . . -5.6(7) no
La2 O3 C7 C6 . . . 171.9(5) no
La2 O4 C7 O3 . . . 5.8(7) no
La2 O4 C7 C6 . . . -171.6(5) no
La2 O5 C15 O6 . . . -9.7(7) no
La2 O5 C15 C16 . . . 166.9(6) no
La2 O6 C15 O5 . . . 11.0(7) no
La2 O6 C15 C16 . . . -165.8(5) no
La2 O6 C15 O5 2_665 . . 150.7(5) no
La2 O6 C15 C16 2_665 . . -26.1(8) no
La2 O7 C8 O8 . . . -67.8(10) no
La2 O7 C8 C9 . . . 111.4(7) no
La1 O8 C8 O7 2_655 . . 165.7(5) no
La1 O8 C8 C9 2_655 . . -13.5(9) no
La2 O10 C21 O9 2_665 . . 150.6(8) no
La2 O10 C21 C20 2_665 . . -32.3(9) no
La1 O11 C14 O12 1_554 . . 20.2(7) no
La1 O11 C14 C13 1_554 . . -157.4(5) no
La1 O11 C14 O12 2_655 . . 161.8(5) no
La1 O11 C14 C13 2_655 . . -15.8(8) no
La1 N1 C2 C1 . . . 7.4(8) no
La1 N1 C2 C3 . . . -173.0(6) no
C6 N1 C2 C1 . . . -177.6(6) no
C6 N1 C2 C3 . . . 2.0(10) no
La1 N1 C6 C5 . . . 173.3(6) no
La1 N1 C6 C7 . . . -7.1(8) no
C2 N1 C6 C5 . . . -1.7(11) no
C2 N1 C6 C7 . . . 178.0(6) no
C13 N2 C9 C8 . . . 179.7(6) no
C13 N2 C9 C10 . . . 1.4(11) no
La1 N2 C9 C8 2_655 . . -4.9(8) no
La1 N2 C9 C10 2_655 . . 176.8(6) no
C9 N2 C13 C12 . . . -1.4(11) no
C9 N2 C13 C14 . . . 178.9(6) no
La1 N2 C13 C12 2_655 . . -176.8(6) no
La1 N2 C13 C14 2_655 . . 3.5(8) no
C20 N3 C16 C15 . . . 176.8(6) no
C20 N3 C16 C17 . . . -0.7(11) no
La2 N3 C16 C15 2_665 . . -5.1(8) no
La2 N3 C16 C17 2_665 . . 177.4(6) no
C16 N3 C20 C19 . . . 3.4(11) no
C16 N3 C20 C21 . . . -175.0(7) no
La2 N3 C20 C19 2_665 . . -174.8(6) no
La2 N3 C20 C21 2_665 . . 6.9(9) no
O1 C1 C2 N1 . . . -3.7(9) no
O1 C1 C2 C3 . . . 176.6(7) no
O2 C1 C2 N1 . . . 175.9(7) no
O2 C1 C2 C3 . . . -3.8(11) no
N1 C2 C3 C4 . . . 0.2(12) no
C1 C2 C3 C4 . . . 179.8(8) no
C2 C3 C4 C5 . . . -2.8(14) no
C3 C4 C5 C6 . . . 3.2(15) no
C4 C5 C6 N1 . . . -1.0(13) no
C4 C5 C6 C7 . . . 179.5(8) no
N1 C6 C7 O3 . . . 20.1(9) no
N1 C6 C7 O4 . . . -162.4(6) no
C5 C6 C7 O3 . . . -160.3(7) no
C5 C6 C7 O4 . . . 17.3(11) no
O7 C8 C9 N2 . . . -168.0(7) no
O7 C8 C9 C10 . . . 10.2(11) no
O8 C8 C9 N2 . . . 11.2(10) no
O8 C8 C9 C10 . . . -170.6(7) no
N2 C9 C10 C11 . . . -1.3(12) no
C8 C9 C10 C11 . . . -179.4(8) no
C9 C10 C11 C12 . . . 1.1(14) no
C10 C11 C12 C13 . . . -1.1(14) no
C11 C12 C13 N2 . . . 1.3(13) no
C11 C12 C13 C14 . . . -179.0(8) no
N2 C13 C14 O11 . . . 6.8(9) no
N2 C13 C14 O12 . . . -170.8(6) no
C12 C13 C14 O11 . . . -172.9(7) no
C12 C13 C14 O12 . . . 9.5(11) no
O5 C15 C16 N3 . . . -157.5(7) no
O5 C15 C16 C17 . . . 19.9(12) no
O6 C15 C16 N3 . . . 19.3(9) no
O6 C15 C16 C17 . . . -163.3(7) no
N3 C16 C17 C18 . . . -2.6(13) no
C15 C16 C17 C18 . . . -179.8(8) no
C16 C17 C18 C19 . . . 3.1(14) no
C17 C18 C19 C20 . . . -0.6(15) no
C18 C19 C20 N3 . . . -2.7(14) no
C18 C19 C20 C21 . . . 175.5(9) no
N3 C20 C21 O9 . . . -167.8(9) no
N3 C20 C21 O10 . . . 15.0(10) no
C19 C20 C21 O9 . . . 13.9(14) no
C19 C20 C21 O10 . . . -163.3(8) no
